data_4085932
loop_
_publ_author_name
'Bellow, James A.'
'Yousif, Maryam'
'Cabelof, Alyssa C.'
'Lord, Richard L.'
'Groysman, Stanislav'

_publ_section_title
;
 Reactivity Modes of an Iron Bis(alkoxide) Complex with Aryl Azides:
 Catalytic Nitrene Coupling vs Formation of Iron(III) Imido Dimers
;
_journal_issue 12
_journal_name_full Organometallics
_journal_page_first 2917
_journal_paper_doi 10.1021/acs.organomet.5b00231
_journal_volume 34
_journal_year 2015
_chemical_formula_sum 'C28 H35 F3 Fe N O2.5'
_chemical_formula_weight 538.42
_chemical_name_systematic
; 
 ? 
;
_space_group_IT_number 15
_symmetry_cell_setting monoclinic
_symmetry_space_group_name_Hall '-C 2yc'
_symmetry_space_group_name_H-M 'C 1 2/c 1'
_atom_sites_solution_hydrogens geom
_atom_sites_solution_primary direct
_atom_sites_solution_secondary difmap
_audit_creation_method SHELXL-97
_cell_angle_alpha 90.00
_cell_angle_beta 113.417(2)
_cell_angle_gamma 90.00
_cell_formula_units_Z 8
_cell_length_a 25.1613(8)
_cell_length_b 13.7596(4)
_cell_length_c 17.3302(6)
_cell_measurement_temperature 100(2)
_cell_volume 5505.7(3)
_computing_structure_refinement 'SHELXL-97 (Sheldrick, 1997)'
_computing_structure_solution 'SHELXS-97 (Sheldrick, 1990)'
_diffrn_ambient_temperature 100(2)
_diffrn_measured_fraction_theta_full 0.998
_diffrn_measured_fraction_theta_max 0.998
_diffrn_measurement_device_type 'Bruker Apex2'
_diffrn_radiation_monochromator graphite
_diffrn_radiation_source 'fine-focus sealed tube'
_diffrn_radiation_type MoK\a
_diffrn_radiation_wavelength 0.71073
_diffrn_reflns_av_R_equivalents 0.0461
_diffrn_reflns_av_sigmaI/netI 0.0460
_diffrn_reflns_limit_h_max 30
_diffrn_reflns_limit_h_min -30
_diffrn_reflns_limit_k_max 16
_diffrn_reflns_limit_k_min -15
_diffrn_reflns_limit_l_max 21
_diffrn_reflns_limit_l_min -21
_diffrn_reflns_number 31884
_diffrn_reflns_theta_full 25.74
_diffrn_reflns_theta_max 25.74
_diffrn_reflns_theta_min 1.72
_exptl_absorpt_coefficient_mu 0.594
_exptl_absorpt_correction_T_max 0.9941
_exptl_absorpt_correction_T_min 0.9709
_exptl_absorpt_correction_type empirical
_exptl_absorpt_process_details SADABS
_exptl_crystal_colour black
_exptl_crystal_density_diffrn 1.299
_exptl_crystal_density_method 'not measured'
_exptl_crystal_description prisms
_exptl_crystal_F_000 2264
_exptl_crystal_size_max 0.05
_exptl_crystal_size_mid 0.02
_exptl_crystal_size_min 0.01
_refine_diff_density_max 0.868
_refine_diff_density_min -0.504
_refine_diff_density_rms 0.085
_refine_ls_extinction_method none
_refine_ls_goodness_of_fit_ref 1.041
_refine_ls_hydrogen_treatment mixed
_refine_ls_matrix_type full
_refine_ls_number_parameters 324
_refine_ls_number_reflns 5270
_refine_ls_number_restraints 0
_refine_ls_restrained_S_all 1.041
_refine_ls_R_factor_all 0.0855
_refine_ls_R_factor_gt 0.0539
_refine_ls_shift/su_max 0.000
_refine_ls_shift/su_mean 0.000
_refine_ls_structure_factor_coef Fsqd
_refine_ls_weighting_details 'calc w=1/[\s^2^(Fo^2^)+(0.0776P)^2^+16.2486P] where P=(Fo^2^+2Fc^2^)/3'
_refine_ls_weighting_scheme calc
_refine_ls_wR_factor_gt 0.1370
_refine_ls_wR_factor_ref 0.1544
_reflns_number_gt 3825
_reflns_number_total 5270
_reflns_threshold_expression >2sigma(I)
_cod_data_source_file om5b00231_si_002.cif
_cod_data_source_block sg516_0m_compound_5
_cod_depositor_comments 'Adding full bibliography for 4085929--4085933.cif.'
_cod_original_sg_symbol_H-M C2/c
_cod_original_formula_sum 'C28 H35 F3 Fe N O2.50'
_cod_database_code 4085932

loop_
_symmetry_equiv_pos_as_xyz
'x, y, z'
'-x, y, -z+1/2'
'x+1/2, y+1/2, z'
'-x+1/2, y+1/2, -z+1/2'
'-x, -y, -z'
'x, -y, z-1/2'
'-x+1/2, -y+1/2, -z'
'x+1/2, -y+1/2, z-1/2'

loop_
_atom_site_label
_atom_site_type_symbol
_atom_site_fract_x
_atom_site_fract_y
_atom_site_fract_z
_atom_site_U_iso_or_equiv
_atom_site_adp_type
_atom_site_occupancy
_atom_site_symmetry_multiplicity
_atom_site_calc_flag
_atom_site_refinement_flags
Fe1 Fe 0.235170(19) 0.33900(3) -0.00858(3) 0.01850(16) Uani 1 1 d .
F3 F 0.49496(14) 0.4269(2) 0.4081(2) 0.1036(14) Uani 1 1 d .
F1 F 0.48568(13) 0.2887(3) 0.44814(16) 0.0990(14) Uani 1 1 d .
F2 F 0.53523(10) 0.3087(3) 0.37800(17) 0.0706(9) Uani 1 1 d .
O1 O 0.28725(9) 0.41300(18) -0.05642(14) 0.0267(6) Uani 1 1 d .
O2 O 0.18284(9) 0.43171(17) -0.01537(14) 0.0246(5) Uani 1 1 d .
N1 N 0.29113(11) 0.2703(2) 0.08062(16) 0.0203(6) Uani 1 1 d .
C1 C 0.33759(13) 0.2865(2) 0.15579(19) 0.0184(7) Uani 1 1 d .
C6 C 0.37187(14) 0.2094(3) 0.2023(2) 0.0229(7) Uani 1 1 d .
H6 H 0.3619 0.1446 0.1830 0.028 Uiso 1 1 calc R
C5 C 0.41978(14) 0.2260(3) 0.2755(2) 0.0254(8) Uani 1 1 d .
H5 H 0.4429 0.1730 0.3057 0.031 Uiso 1 1 calc R
C4 C 0.43426(14) 0.3197(3) 0.3050(2) 0.0255(8) Uani 1 1 d .
C3 C 0.40090(14) 0.3972(3) 0.2610(2) 0.0263(8) Uani 1 1 d .
H3 H 0.4110 0.4616 0.2813 0.032 Uiso 1 1 calc R
C2 C 0.35295(14) 0.3808(3) 0.1876(2) 0.0243(7) Uani 1 1 d .
H2 H 0.3300 0.4343 0.1580 0.029 Uiso 1 1 calc R
C7 C 0.48693(15) 0.3365(3) 0.3837(2) 0.0325(9) Uani 1 1 d .
C26 C 0.34803(15) 0.4380(3) -0.0134(2) 0.0367(9) Uani 1 1 d .
H26A H 0.3713 0.3797 0.0128 0.044 Uiso 1 1 calc R
H26B H 0.3535 0.4870 0.0310 0.044 Uiso 1 1 calc R
C8 C 0.15487(14) 0.4914(2) 0.0231(2) 0.0233(7) Uani 1 1 d .
C15 C 0.09968(15) 0.5346(3) -0.0532(2) 0.0301(8) Uani 1 1 d .
C17 C 0.12084(17) 0.5769(3) -0.1177(2) 0.0371(9) Uani 1 1 d .
H17A H 0.0877 0.6019 -0.1661 0.056 Uiso 1 1 calc R
H17B H 0.1402 0.5259 -0.1365 0.056 Uiso 1 1 calc R
H17C H 0.1482 0.6299 -0.0918 0.056 Uiso 1 1 calc R
C18 C 0.05496(16) 0.4555(3) -0.0989(3) 0.0396(10) Uani 1 1 d .
H18A H 0.0268 0.4814 -0.1521 0.059 Uiso 1 1 calc R
H18B H 0.0348 0.4354 -0.0634 0.059 Uiso 1 1 calc R
H18C H 0.0748 0.3994 -0.1101 0.059 Uiso 1 1 calc R
C16 C 0.06786(17) 0.6170(3) -0.0297(3) 0.0407(10) Uani 1 1 d .
H16A H 0.0939 0.6727 -0.0088 0.061 Uiso 1 1 calc R
H16B H 0.0555 0.5944 0.0142 0.061 Uiso 1 1 calc R
H16C H 0.0339 0.6365 -0.0794 0.061 Uiso 1 1 calc R
C19 C 0.14263(15) 0.4241(3) 0.0902(2) 0.0288(8) Uani 1 1 d .
C20 C 0.09659(18) 0.4592(3) 0.1210(3) 0.0431(10) Uani 1 1 d .
H20A H 0.0588 0.4611 0.0736 0.065 Uiso 1 1 calc R
H20B H 0.1067 0.5244 0.1452 0.065 Uiso 1 1 calc R
H20C H 0.0949 0.4144 0.1640 0.065 Uiso 1 1 calc R
C21 C 0.12506(18) 0.3205(3) 0.0567(3) 0.0398(10) Uani 1 1 d .
H21A H 0.1170 0.2822 0.0984 0.060 Uiso 1 1 calc R
H21B H 0.1567 0.2902 0.0460 0.060 Uiso 1 1 calc R
H21C H 0.0903 0.3231 0.0043 0.060 Uiso 1 1 calc R
C22 C 0.19922(16) 0.4133(3) 0.1686(2) 0.0354(9) Uani 1 1 d .
H22A H 0.1939 0.3653 0.2066 0.053 Uiso 1 1 calc R
H22B H 0.2098 0.4761 0.1974 0.053 Uiso 1 1 calc R
H22C H 0.2301 0.3916 0.1517 0.053 Uiso 1 1 calc R
C9 C 0.19552(15) 0.5766(3) 0.0673(2) 0.0262(8) Uani 1 1 d .
C10 C 0.24560(16) 0.5916(3) 0.0534(2) 0.0317(8) Uani 1 1 d .
H10 H 0.2545 0.5483 0.0175 0.038 Uiso 1 1 calc R
C11 C 0.2827(2) 0.6676(3) 0.0901(3) 0.0452(11) Uani 1 1 d .
H11 H 0.3165 0.6763 0.0791 0.054 Uiso 1 1 calc R
C12 C 0.2709(2) 0.7310(3) 0.1429(3) 0.0534(13) Uani 1 1 d .
H12 H 0.2965 0.7832 0.1686 0.064 Uiso 1 1 calc R
C13 C 0.2221(2) 0.7182(3) 0.1579(3) 0.0496(12) Uani 1 1 d .
H13 H 0.2137 0.7618 0.1940 0.060 Uiso 1 1 calc R
C14 C 0.18461(18) 0.6418(3) 0.1207(2) 0.0367(9) Uani 1 1 d .
H14 H 0.1508 0.6339 0.1318 0.044 Uiso 1 1 calc R
C56 C 0.3652(2) 0.4775(7) -0.0781(3) 0.109(3) Uani 1 1 d .
H56A H 0.3752 0.5471 -0.0669 0.130 Uiso 1 1 calc R
H56B H 0.3997 0.4426 -0.0775 0.130 Uiso 1 1 calc R
C57 C 0.3196(2) 0.4669(7) -0.1564(4) 0.111(3) Uani 1 1 d .
H57A H 0.3291 0.4165 -0.1896 0.133 Uiso 1 1 calc R
H57B H 0.3125 0.5289 -0.1878 0.133 Uiso 1 1 calc R
C61 C 0.2676(2) 0.4381(5) -0.1424(3) 0.083(2) Uani 1 1 d .
H61A H 0.2397 0.4927 -0.1557 0.099 Uiso 1 1 calc R
H61B H 0.2483 0.3819 -0.1783 0.099 Uiso 1 1 calc R
O10 O 0.5315(4) 0.6666(7) 0.1662(6) 0.095(3) Uiso 0.50 1 d P
C37 C 0.5710(6) 0.6746(10) 0.2350(10) 0.093(4) Uiso 0.50 1 d P
C40 C 0.4712(9) 0.6417(14) 0.1762(12) 0.119(6) Uiso 0.50 1 d P
C63 C 0.5108(8) 0.6965(11) 0.2318(11) 0.106(5) Uiso 0.50 1 d P
C64 C 0.4486(7) 0.6575(11) 0.1912(10) 0.083(4) Uiso 0.50 1 d P

loop_
_atom_site_aniso_label
_atom_site_aniso_U_11
_atom_site_aniso_U_22
_atom_site_aniso_U_33
_atom_site_aniso_U_23
_atom_site_aniso_U_13
_atom_site_aniso_U_12
Fe1 0.0150(2) 0.0190(3) 0.0177(2) 0.0000(2) 0.00254(18) 0.00192(19)
F3 0.074(2) 0.068(2) 0.089(2) -0.0389(18) -0.0532(18) 0.0179(17)
F1 0.0611(19) 0.190(4) 0.0241(14) 0.0215(19) -0.0068(13) -0.052(2)
F2 0.0229(12) 0.128(3) 0.0487(16) -0.0230(17) 0.0010(11) 0.0014(15)
O1 0.0182(11) 0.0362(14) 0.0244(12) 0.0054(11) 0.0071(10) 0.0001(10)
O2 0.0222(12) 0.0235(13) 0.0274(13) -0.0021(10) 0.0091(10) 0.0043(10)
N1 0.0184(13) 0.0213(15) 0.0170(14) -0.0010(11) 0.0025(11) 0.0015(12)
C1 0.0151(15) 0.0255(18) 0.0138(15) -0.0002(14) 0.0047(12) -0.0001(13)
C6 0.0205(16) 0.0224(18) 0.0231(17) 0.0019(15) 0.0056(14) 0.0004(14)
C5 0.0206(16) 0.030(2) 0.0228(17) 0.0087(15) 0.0051(14) 0.0048(15)
C4 0.0178(16) 0.037(2) 0.0189(17) -0.0026(15) 0.0043(14) -0.0021(15)
C3 0.0232(17) 0.029(2) 0.0229(17) -0.0068(15) 0.0047(14) -0.0010(15)
C2 0.0235(17) 0.0249(19) 0.0216(17) 0.0009(15) 0.0057(14) 0.0041(15)
C7 0.0238(18) 0.037(2) 0.028(2) -0.0041(18) 0.0015(15) 0.0020(17)
C26 0.0215(18) 0.046(2) 0.039(2) 0.0002(19) 0.0077(16) -0.0100(17)
C8 0.0232(17) 0.0222(18) 0.0255(18) -0.0024(14) 0.0107(14) 0.0046(14)
C15 0.0231(18) 0.036(2) 0.0285(19) 0.0021(16) 0.0071(15) 0.0064(16)
C17 0.038(2) 0.036(2) 0.033(2) 0.0078(17) 0.0094(17) 0.0075(18)
C18 0.0252(19) 0.048(3) 0.038(2) -0.0005(19) 0.0048(17) 0.0019(18)
C16 0.036(2) 0.037(2) 0.048(2) 0.001(2) 0.0143(19) 0.0139(19)
C19 0.0254(18) 0.032(2) 0.0291(19) 0.0036(16) 0.0107(15) 0.0001(16)
C20 0.042(2) 0.046(3) 0.051(3) 0.003(2) 0.030(2) 0.000(2)
C21 0.040(2) 0.035(2) 0.045(2) 0.0031(18) 0.0188(19) -0.0040(18)
C22 0.034(2) 0.043(2) 0.028(2) 0.0081(18) 0.0118(17) 0.0027(18)
C9 0.0291(18) 0.0248(19) 0.0245(18) 0.0004(15) 0.0103(15) 0.0012(15)
C10 0.033(2) 0.031(2) 0.033(2) -0.0049(17) 0.0154(16) -0.0030(16)
C11 0.047(3) 0.047(3) 0.047(3) -0.011(2) 0.024(2) -0.019(2)
C12 0.067(3) 0.050(3) 0.050(3) -0.022(2) 0.031(2) -0.032(2)
C13 0.071(3) 0.043(3) 0.044(3) -0.022(2) 0.033(2) -0.018(2)
C14 0.045(2) 0.033(2) 0.038(2) -0.0089(17) 0.0237(19) -0.0076(18)
C56 0.048(3) 0.209(8) 0.056(3) 0.049(4) 0.007(3) -0.052(4)
C57 0.040(3) 0.227(9) 0.060(4) 0.064(5) 0.015(3) -0.024(4)
C61 0.036(2) 0.171(6) 0.036(3) 0.051(3) 0.007(2) -0.020(3)

loop_
_atom_type_symbol
_atom_type_description
_atom_type_scat_dispersion_real
_atom_type_scat_dispersion_imag
_atom_type_scat_source
C C 0.0033 0.0016 'International Tables Vol C Tables 4.2.6.8 and 6.1.1.4'
H H 0.0000 0.0000 'International Tables Vol C Tables 4.2.6.8 and 6.1.1.4'
N N 0.0061 0.0033 'International Tables Vol C Tables 4.2.6.8 and 6.1.1.4'
O O 0.0106 0.0060 'International Tables Vol C Tables 4.2.6.8 and 6.1.1.4'
F F 0.0171 0.0103 'International Tables Vol C Tables 4.2.6.8 and 6.1.1.4'
Fe Fe 0.3463 0.8444 'International Tables Vol C Tables 4.2.6.8 and 6.1.1.4'

loop_
_geom_angle_atom_site_label_1
_geom_angle_atom_site_label_2
_geom_angle_atom_site_label_3
_geom_angle
_geom_angle_site_symmetry_1
_geom_angle_site_symmetry_3
O2 Fe1 N1 134.28(11) . .
O2 Fe1 N1 117.57(11) . 7
N1 Fe1 N1 95.37(10) . 7
O2 Fe1 O1 100.81(10) . .
N1 Fe1 O1 100.94(10) . .
N1 Fe1 O1 103.67(11) 7 .
O2 Fe1 Fe1 149.50(8) . 7
N1 Fe1 Fe1 47.96(8) . 7
N1 Fe1 Fe1 47.41(8) 7 7
O1 Fe1 Fe1 108.47(7) . 7
C61 O1 C26 109.8(3) . .
C61 O1 Fe1 122.0(2) . .
C26 O1 Fe1 127.9(2) . .
C8 O2 Fe1 150.5(2) . .
C1 N1 Fe1 140.5(2) . .
C1 N1 Fe1 133.9(2) . 7
Fe1 N1 Fe1 84.63(10) . 7
N1 C1 C6 121.1(3) . .
N1 C1 C2 121.2(3) . .
C6 C1 C2 117.6(3) . .
C5 C6 C1 121.1(3) . .
C5 C6 H6 119.5 . .
C1 C6 H6 119.5 . .
C6 C5 C4 120.1(3) . .
C6 C5 H5 120.0 . .
C4 C5 H5 120.0 . .
C5 C4 C3 120.2(3) . .
C5 C4 C7 119.4(3) . .
C3 C4 C7 120.5(3) . .
C2 C3 C4 119.9(3) . .
C2 C3 H3 120.0 . .
C4 C3 H3 120.0 . .
C3 C2 C1 121.1(3) . .
C3 C2 H2 119.5 . .
C1 C2 H2 119.5 . .
F3 C7 F1 104.9(4) . .
F3 C7 F2 105.9(4) . .
F1 C7 F2 104.7(3) . .
F3 C7 C4 114.2(3) . .
F1 C7 C4 112.8(3) . .
F2 C7 C4 113.3(3) . .
O1 C26 C56 105.5(3) . .
O1 C26 H26A 110.7 . .
C56 C26 H26A 110.7 . .
O1 C26 H26B 110.7 . .
C56 C26 H26B 110.7 . .
H26A C26 H26B 108.8 . .
O2 C8 C9 108.7(3) . .
O2 C8 C15 104.9(3) . .
C9 C8 C15 108.3(3) . .
O2 C8 C19 106.4(3) . .
C9 C8 C19 110.9(3) . .
C15 C8 C19 117.3(3) . .
C17 C15 C16 106.5(3) . .
C17 C15 C18 106.8(3) . .
C16 C15 C18 107.9(3) . .
C17 C15 C8 107.7(3) . .
C16 C15 C8 115.3(3) . .
C18 C15 C8 112.2(3) . .
C15 C17 H17A 109.5 . .
C15 C17 H17B 109.5 . .
H17A C17 H17B 109.5 . .
C15 C17 H17C 109.5 . .
H17A C17 H17C 109.5 . .
H17B C17 H17C 109.5 . .
C15 C18 H18A 109.5 . .
C15 C18 H18B 109.5 . .
H18A C18 H18B 109.5 . .
C15 C18 H18C 109.5 . .
H18A C18 H18C 109.5 . .
H18B C18 H18C 109.5 . .
C15 C16 H16A 109.5 . .
C15 C16 H16B 109.5 . .
H16A C16 H16B 109.5 . .
C15 C16 H16C 109.5 . .
H16A C16 H16C 109.5 . .
H16B C16 H16C 109.5 . .
C20 C19 C22 106.6(3) . .
C20 C19 C21 106.2(3) . .
C22 C19 C21 105.7(3) . .
C20 C19 C8 117.3(3) . .
C22 C19 C8 108.6(3) . .
C21 C19 C8 111.7(3) . .
C19 C20 H20A 109.5 . .
C19 C20 H20B 109.5 . .
H20A C20 H20B 109.5 . .
C19 C20 H20C 109.5 . .
H20A C20 H20C 109.5 . .
H20B C20 H20C 109.5 . .
C19 C21 H21A 109.5 . .
C19 C21 H21B 109.5 . .
H21A C21 H21B 109.5 . .
C19 C21 H21C 109.5 . .
H21A C21 H21C 109.5 . .
H21B C21 H21C 109.5 . .
C19 C22 H22A 109.5 . .
C19 C22 H22B 109.5 . .
H22A C22 H22B 109.5 . .
C19 C22 H22C 109.5 . .
H22A C22 H22C 109.5 . .
H22B C22 H22C 109.5 . .
C10 C9 C14 116.8(3) . .
C10 C9 C8 119.6(3) . .
C14 C9 C8 123.5(3) . .
C11 C10 C9 121.9(4) . .
C11 C10 H10 119.1 . .
C9 C10 H10 119.1 . .
C10 C11 C12 120.1(4) . .
C10 C11 H11 120.0 . .
C12 C11 H11 120.0 . .
C13 C12 C11 119.5(4) . .
C13 C12 H12 120.3 . .
C11 C12 H12 120.3 . .
C12 C13 C14 120.4(4) . .
C12 C13 H13 119.8 . .
C14 C13 H13 119.8 . .
C13 C14 C9 121.3(4) . .
C13 C14 H14 119.3 . .
C9 C14 H14 119.3 . .
C57 C56 C26 109.2(4) . .
C57 C56 H56A 109.8 . .
C26 C56 H56A 109.8 . .
C57 C56 H56B 109.8 . .
C26 C56 H56B 109.8 . .
H56A C56 H56B 108.3 . .
C56 C57 C61 108.0(4) . .
C56 C57 H57A 110.1 . .
C61 C57 H57A 110.1 . .
C56 C57 H57B 110.1 . .
C61 C57 H57B 110.1 . .
H57A C57 H57B 108.4 . .
O1 C61 C57 106.1(4) . .
O1 C61 H61A 110.5 . .
C57 C61 H61A 110.5 . .
O1 C61 H61B 110.5 . .
C57 C61 H61B 110.5 . .
H61A C61 H61B 108.7 . .
C37 O10 C63 67.8(11) . .
C37 O10 C40 110.3(12) . .
C63 O10 C40 49.6(9) . .
O10 C37 C63 64.6(10) . .
O10 C37 C64 112.9(13) . 2_655
C63 C37 C64 55.0(9) . 2_655
C64 C40 C63 92(3) . .
C64 C40 O10 148(3) . .
C63 C40 O10 59.4(11) . .
C64 C40 C63 59(2) . 2_655
C63 C40 C63 36.3(12) . 2_655
O10 C40 C63 95.5(13) . 2_655
C63 C63 C40 91(2) 2_655 .
C63 C63 C64 77(2) 2_655 2_655
C40 C63 C64 121.5(15) . 2_655
C63 C63 O10 160.6(17) 2_655 .
C40 C63 O10 71.0(13) . .
C64 C63 O10 105.8(13) 2_655 .
C63 C63 C37 141(3) 2_655 .
C40 C63 C37 111.4(15) . .
C64 C63 C37 63.8(11) 2_655 .
O10 C63 C37 47.6(8) . .
C63 C63 C64 64.6(18) 2_655 .
C40 C63 C64 29.0(10) . .
C64 C63 C64 121.2(14) 2_655 .
O10 C63 C64 99.0(13) . .
C37 C63 C64 139.8(14) . .
C63 C63 C40 52.6(16) 2_655 2_655
C40 C63 C40 106.4(17) . 2_655
C64 C63 C40 26.7(9) 2_655 2_655
O10 C63 C40 124.4(13) . 2_655
C37 C63 C40 89.2(14) . 2_655
C64 C63 C40 97.0(11) . 2_655
C40 C64 C63 94(2) . 2_655
C40 C64 C63 59(2) . .
C63 C64 C63 38.5(11) 2_655 .
C40 C64 C37 150(3) . 2_655
C63 C64 C37 61.2(10) 2_655 2_655
C63 C64 C37 99.7(12) . 2_655

loop_
_geom_bond_atom_site_label_1
_geom_bond_atom_site_label_2
_geom_bond_distance
_geom_bond_site_symmetry_2
Fe1 O2 1.803(2) .
Fe1 N1 1.881(3) .
Fe1 N1 1.897(3) 7
Fe1 O1 2.075(2) .
Fe1 Fe1 2.5433(9) 7
F3 C7 1.303(5) .
F1 C7 1.307(5) .
F2 C7 1.315(5) .
O1 C61 1.413(5) .
O1 C26 1.452(4) .
O2 C8 1.409(4) .
N1 C1 1.380(4) .
N1 Fe1 1.897(3) 7
C1 C6 1.402(5) .
C1 C2 1.402(5) .
C6 C5 1.378(5) .
C6 H6 0.9500 .
C5 C4 1.381(5) .
C5 H5 0.9500 .
C4 C3 1.383(5) .
C4 C7 1.495(5) .
C3 C2 1.381(5) .
C3 H3 0.9500 .
C2 H2 0.9500 .
C26 C56 1.458(6) .
C26 H26A 0.9900 .
C26 H26B 0.9900 .
C8 C9 1.544(5) .
C8 C15 1.604(5) .
C8 C19 1.609(5) .
C15 C17 1.530(5) .
C15 C16 1.534(5) .
C15 C18 1.539(5) .
C17 H17A 0.9800 .
C17 H17B 0.9800 .
C17 H17C 0.9800 .
C18 H18A 0.9800 .
C18 H18B 0.9800 .
C18 H18C 0.9800 .
C16 H16A 0.9800 .
C16 H16B 0.9800 .
C16 H16C 0.9800 .
C19 C20 1.534(5) .
C19 C22 1.535(5) .
C19 C21 1.537(5) .
C20 H20A 0.9800 .
C20 H20B 0.9800 .
C20 H20C 0.9800 .
C21 H21A 0.9800 .
C21 H21B 0.9800 .
C21 H21C 0.9800 .
C22 H22A 0.9800 .
C22 H22B 0.9800 .
C22 H22C 0.9800 .
C9 C10 1.390(5) .
C9 C14 1.392(5) .
C10 C11 1.377(5) .
C10 H10 0.9500 .
C11 C12 1.379(6) .
C11 H11 0.9500 .
C12 C13 1.364(6) .
C12 H12 0.9500 .
C13 C14 1.388(6) .
C13 H13 0.9500 .
C14 H14 0.9500 .
C56 C57 1.393(7) .
C56 H56A 0.9900 .
C56 H56B 0.9900 .
C57 C61 1.477(7) .
C57 H57A 0.9900 .
C57 H57B 0.9900 .
C61 H61A 0.9900 .
C61 H61B 0.9900 .
O10 C37 1.215(16) .
O10 C63 1.486(16) .
O10 C40 1.63(2) .
C37 C63 1.52(2) .
C37 C64 1.56(2) 2_655
C40 C64 0.75(2) .
C40 C63 1.32(2) .
C40 C63 1.66(3) 2_655
C63 C63 0.98(3) 2_655
C63 C64 1.42(2) 2_655
C63 C64 1.53(2) .
C63 C40 1.66(3) 2_655
C64 C63 1.42(2) 2_655
C64 C37 1.56(2) 2_655

loop_
_geom_torsion_atom_site_label_1
_geom_torsion_atom_site_label_2
_geom_torsion_atom_site_label_3
_geom_torsion_atom_site_label_4
_geom_torsion
_geom_torsion_site_symmetry_1
_geom_torsion_site_symmetry_4
O2 Fe1 O1 C61 -70.3(4) . .
N1 Fe1 O1 C61 150.2(4) . .
N1 Fe1 O1 C61 51.8(4) 7 .
Fe1 Fe1 O1 C61 101.1(4) 7 .
O2 Fe1 O1 C26 116.3(3) . .
N1 Fe1 O1 C26 -23.3(3) . .
N1 Fe1 O1 C26 -121.6(3) 7 .
Fe1 Fe1 O1 C26 -72.4(3) 7 .
N1 Fe1 O2 C8 -4.4(5) . .
N1 Fe1 O2 C8 126.6(4) 7 .
O1 Fe1 O2 C8 -121.6(4) . .
Fe1 Fe1 O2 C8 74.8(5) 7 .
O2 Fe1 N1 C1 -53.8(4) . .
N1 Fe1 N1 C1 168.3(4) 7 .
O1 Fe1 N1 C1 63.3(4) . .
Fe1 Fe1 N1 C1 168.3(4) 7 .
O2 Fe1 N1 Fe1 137.84(12) . 7
N1 Fe1 N1 Fe1 0.0 7 7
O1 Fe1 N1 Fe1 -105.07(10) . 7
Fe1 N1 C1 C6 -175.0(3) . .
Fe1 N1 C1 C6 -11.2(5) 7 .
Fe1 N1 C1 C2 3.6(5) . .
Fe1 N1 C1 C2 167.4(2) 7 .
N1 C1 C6 C5 177.1(3) . .
C2 C1 C6 C5 -1.5(5) . .
C1 C6 C5 C4 1.0(5) . .
C6 C5 C4 C3 -0.2(5) . .
C6 C5 C4 C7 -179.0(3) . .
C5 C4 C3 C2 0.1(5) . .
C7 C4 C3 C2 178.9(3) . .
C4 C3 C2 C1 -0.7(5) . .
N1 C1 C2 C3 -177.3(3) . .
C6 C1 C2 C3 1.4(5) . .
C5 C4 C7 F3 -176.8(4) . .
C3 C4 C7 F3 4.4(6) . .
C5 C4 C7 F1 -57.1(5) . .
C3 C4 C7 F1 124.2(4) . .
C5 C4 C7 F2 61.8(5) . .
C3 C4 C7 F2 -117.0(4) . .
C61 O1 C26 C56 -1.6(6) . .
Fe1 O1 C26 C56 172.5(4) . .
Fe1 O2 C8 C9 78.1(5) . .
Fe1 O2 C8 C15 -166.3(3) . .
Fe1 O2 C8 C19 -41.4(5) . .
O2 C8 C15 C17 -50.4(4) . .
C9 C8 C15 C17 65.5(4) . .
C19 C8 C15 C17 -168.2(3) . .
O2 C8 C15 C16 -169.1(3) . .
C9 C8 C15 C16 -53.2(4) . .
C19 C8 C15 C16 73.1(4) . .
O2 C8 C15 C18 66.9(4) . .
C9 C8 C15 C18 -177.2(3) . .
C19 C8 C15 C18 -50.9(4) . .
O2 C8 C19 C20 -161.2(3) . .
C9 C8 C19 C20 80.8(4) . .
C15 C8 C19 C20 -44.2(4) . .
O2 C8 C19 C22 77.9(3) . .
C9 C8 C19 C22 -40.1(4) . .
C15 C8 C19 C22 -165.1(3) . .
O2 C8 C19 C21 -38.2(4) . .
C9 C8 C19 C21 -156.2(3) . .
C15 C8 C19 C21 78.7(4) . .
O2 C8 C9 C10 9.8(4) . .
C15 C8 C9 C10 -103.6(4) . .
C19 C8 C9 C10 126.4(3) . .
O2 C8 C9 C14 -171.2(3) . .
C15 C8 C9 C14 75.4(4) . .
C19 C8 C9 C14 -54.6(4) . .
C14 C9 C10 C11 -0.3(6) . .
C8 C9 C10 C11 178.8(4) . .
C9 C10 C11 C12 0.5(7) . .
C10 C11 C12 C13 -0.4(7) . .
C11 C12 C13 C14 0.2(8) . .
C12 C13 C14 C9 -0.1(7) . .
C10 C9 C14 C13 0.1(6) . .
C8 C9 C14 C13 -178.9(4) . .
O1 C26 C56 C57 -6.2(8) . .
C26 C56 C57 C61 11.3(10) . .
C26 O1 C61 C57 8.1(7) . .
Fe1 O1 C61 C57 -166.4(5) . .
C56 C57 C61 O1 -12.0(9) . .
C40 O10 C37 C63 -26.3(12) . .
C63 O10 C37 C64 27.0(12) . 2_655
C40 O10 C37 C64 0.7(18) . 2_655
C37 O10 C40 C64 63(5) . .
C63 O10 C40 C64 31(5) . .
C37 O10 C40 C63 32.6(15) . .
C37 O10 C40 C63 28.2(15) . 2_655
C63 O10 C40 C63 -4.4(9) . 2_655
C64 C40 C63 C63 23(3) . 2_655
O10 C40 C63 C63 -172.5(17) . 2_655
C64 C40 C63 C64 99(2) . 2_655
O10 C40 C63 C64 -97.3(16) . 2_655
C63 C40 C63 C64 75.2(17) 2_655 2_655
C64 C40 C63 O10 -164(2) . .
C63 C40 C63 O10 172.5(17) 2_655 .
C64 C40 C63 C37 170(2) . .
O10 C40 C63 C37 -25.7(11) . .
C63 C40 C63 C37 147(2) 2_655 .
O10 C40 C63 C64 164(2) . .
C63 C40 C63 C64 -23(3) 2_655 .
C64 C40 C63 C40 74(3) . 2_655
O10 C40 C63 C40 -121.4(13) . 2_655
C63 C40 C63 C40 51.1(12) 2_655 2_655
C37 O10 C63 C63 -124(8) . 2_655
C40 O10 C63 C63 23(7) . 2_655
C37 O10 C63 C40 -146.9(15) . .
C37 O10 C63 C64 -28.4(13) . 2_655
C40 O10 C63 C64 118.5(16) . 2_655
C40 O10 C63 C37 146.9(15) . .
C37 O10 C63 C64 -154.6(14) . .
C40 O10 C63 C64 -7.7(12) . .
C37 O10 C63 C40 -49.7(17) . 2_655
C40 O10 C63 C40 97(2) . 2_655
O10 C37 C63 C63 154.3(18) . 2_655
C64 C37 C63 C63 5.0(17) 2_655 2_655
O10 C37 C63 C40 33.7(15) . .
C64 C37 C63 C40 -115.7(16) 2_655 .
O10 C37 C63 C64 149.3(13) . 2_655
C64 C37 C63 O10 -149.3(13) 2_655 .
O10 C37 C63 C64 41(2) . .
C64 C37 C63 C64 -108(2) 2_655 .
O10 C37 C63 C40 141.0(13) . 2_655
C64 C37 C63 C40 -8.3(11) 2_655 2_655
C63 C40 C64 C63 -15.9(17) . 2_655
O10 C40 C64 C63 -42(5) . 2_655
O10 C40 C64 C63 -26(4) . .
C63 C40 C64 C63 15.9(17) 2_655 .
C63 C40 C64 C37 -50(6) . 2_655
O10 C40 C64 C37 -76(7) . 2_655
C63 C40 C64 C37 -34(4) 2_655 2_655
C63 C63 C64 C40 -154(3) 2_655 .
C64 C63 C64 C40 -100(2) 2_655 .
O10 C63 C64 C40 15(2) . .
C37 C63 C64 C40 -14(3) . .
C40 C63 C64 C40 -111(3) 2_655 .
C40 C63 C64 C63 154(3) . 2_655
C64 C63 C64 C63 54.4(19) 2_655 2_655
O10 C63 C64 C63 169.2(13) . 2_655
C37 C63 C64 C63 140(2) . 2_655
C40 C63 C64 C63 42.6(13) 2_655 2_655
C63 C63 C64 C37 2.9(11) 2_655 2_655
C40 C63 C64 C37 157(3) . 2_655
C64 C63 C64 C37 57.3(18) 2_655 2_655
O10 C63 C64 C37 172.0(11) . 2_655
C37 C63 C64 C37 143(2) . 2_655
C40 C63 C64 C37 45.5(11) 2_655 2_655
